data_4502949
loop_
_publ_author_name
'Qin, Ling'
'Hu, Jin-Song'
'Li, Yi-Zhi'
'Zheng, He-Gen'

_publ_section_title
;
 Effect of Carboxylate Coligands with Different Rigidity on Supramolecular
 Architectures Based on One Rigid Didentate Linear Ligand
;
_journal_issue 1
_journal_name_full 'Crystal Growth &amp; Design'
_journal_page_first 403
_journal_paper_doi 10.1021/cg2012638
_journal_volume 12
_journal_year 2012
_chemical_formula_moiety 'C23 H22 Cd N2 O4'
_chemical_formula_sum 'C23 H22 Cd N2 O4'
_chemical_formula_weight 502.83
_chemical_name_systematic
; 
 ? 
;
_space_group_IT_number 14
_symmetry_cell_setting monoclinic
_symmetry_space_group_name_Hall '-P 2yn'
_symmetry_space_group_name_H-M 'P 1 21/n 1'
_atom_sites_solution_hydrogens geom
_atom_sites_solution_primary direct
_atom_sites_solution_secondary difmap
_audit_creation_method SHELXL-97
_cell_angle_alpha 90.00
_cell_angle_beta 109.868(2)
_cell_angle_gamma 90.00
_cell_formula_units_Z 4
_cell_length_a 11.186(2)
_cell_length_b 11.898(2)
_cell_length_c 16.009(3)
_cell_measurement_reflns_used 10089
_cell_measurement_temperature 293(2)
_cell_measurement_theta_max 27.65
_cell_measurement_theta_min 2.18
_cell_volume 2003.8(6)
_computing_structure_refinement 'SHELXL-97 (Sheldrick, 1997)'
_computing_structure_solution 'SHELXS-97 (Sheldrick, 1990)'
_diffrn_ambient_temperature 293(2)
_diffrn_measured_fraction_theta_full 0.994
_diffrn_measured_fraction_theta_max 0.994
_diffrn_radiation_monochromator graphite
_diffrn_radiation_source 'fine-focus sealed tube'
_diffrn_radiation_type MoK\a
_diffrn_radiation_wavelength 0.71073
_diffrn_reflns_av_R_equivalents 0.0423
_diffrn_reflns_av_sigmaI/netI 0.0259
_diffrn_reflns_limit_h_max 13
_diffrn_reflns_limit_h_min -13
_diffrn_reflns_limit_k_max 14
_diffrn_reflns_limit_k_min -13
_diffrn_reflns_limit_l_max 19
_diffrn_reflns_limit_l_min -19
_diffrn_reflns_number 13915
_diffrn_reflns_theta_full 25.00
_diffrn_reflns_theta_max 25.00
_diffrn_reflns_theta_min 1.95
_exptl_absorpt_coefficient_mu 1.123
_exptl_absorpt_correction_T_max 0.781
_exptl_absorpt_correction_T_min 0.737
_exptl_absorpt_correction_type multi-scan
_exptl_crystal_colour colourless
_exptl_crystal_density_diffrn 1.667
_exptl_crystal_density_method 'not measured'
_exptl_crystal_F_000 1016
_exptl_crystal_size_max 0.28
_exptl_crystal_size_mid 0.24
_exptl_crystal_size_min 0.22
_refine_diff_density_max 0.924
_refine_diff_density_min -1.545
_refine_diff_density_rms 0.134
_refine_ls_extinction_coef 0.0072(6)
_refine_ls_extinction_expression Fc^*^=kFc[1+0.001xFc^2^\l^3^/sin(2\q)]^-1/4^
_refine_ls_extinction_method SHELXL
_refine_ls_goodness_of_fit_ref 1.076
_refine_ls_hydrogen_treatment constr
_refine_ls_matrix_type full
_refine_ls_number_parameters 260
_refine_ls_number_reflns 3501
_refine_ls_number_restraints 1
_refine_ls_restrained_S_all 1.078
_refine_ls_R_factor_all 0.0452
_refine_ls_R_factor_gt 0.0416
_refine_ls_shift/su_max 0.001
_refine_ls_shift/su_mean 0.000
_refine_ls_structure_factor_coef Fsqd
_refine_ls_weighting_details 'calc w=1/[\s^2^(Fo^2^)+(0.0705P)^2^+2.0664P] where P=(Fo^2^+2Fc^2^)/3'
_refine_ls_weighting_scheme calc
_refine_ls_wR_factor_gt 0.1083
_refine_ls_wR_factor_ref 0.1115
_reflns_number_gt 3171
_reflns_number_total 3501
_reflns_threshold_expression >2sigma(I)
_cod_data_source_file cg2012638_si_002.cif
_cod_data_source_block 1
_cod_depositor_comments
;
The following automatic conversions were performed:

'_symmetry_cell_setting' value 'Monoclinic' changed to 'monoclinic'
according to /home/saulius/struct/CIF-dictionaries/cif_core.dic
dictionary named 'cif_core.dic' version 2.4.1 from 2010-06-29.

Automatic conversion script
Id: cif_fix_values 1715 2011-07-08 13:25:40Z adriana 

The following automatic conversions were performed:

'_refine_ls_hydrogen_treatment' value 'constra' was replaced with the
value 'constr' as specified in the replacement file
'src/cod-tools/trunk/data/replacement-values/replacement_values.lst'.

Automatic conversion script
Id: cif_fix_values 5376 2017-05-30 11:51:03Z andrius 
;
_cod_original_sg_symbol_H-M 'P2(1)/n  '
_cod_database_code 4502949

loop_
_symmetry_equiv_pos_as_xyz
'x, y, z'
'-x+1/2, y+1/2, -z+1/2'
'-x, -y, -z'
'x-1/2, -y-1/2, z-1/2'

loop_
_atom_site_label
_atom_site_type_symbol
_atom_site_fract_x
_atom_site_fract_y
_atom_site_fract_z
_atom_site_U_iso_or_equiv
_atom_site_adp_type
_atom_site_occupancy
_atom_site_symmetry_multiplicity
_atom_site_calc_flag
_atom_site_refinement_flags
C1 C 1.0063(4) 0.1259(4) 0.9246(2) 0.0412(8) Uani 1 1 d .
C2 C 1.0330(5) 0.0086(4) 0.9016(3) 0.0560(11) Uani 1 1 d .
H2A H 0.9597 -0.0382 0.8958 0.067 Uiso 1 1 calc R
H2B H 1.1044 -0.0214 0.9498 0.067 Uiso 1 1 calc R
C3 C 1.0630(4) 0.0032(4) 0.8158(3) 0.0579(11) Uani 1 1 d .
H3A H 1.1385 0.0477 0.8229 0.069 Uiso 1 1 calc R
H3B H 1.0822 -0.0741 0.8056 0.069 Uiso 1 1 calc R
C4 C 0.9579(4) 0.0443(4) 0.7360(3) 0.0560(11) Uani 1 1 d .
H4A H 0.9502 0.1250 0.7411 0.067 Uiso 1 1 calc R
H4B H 0.8789 0.0106 0.7357 0.067 Uiso 1 1 calc R
C5 C 0.9755(5) 0.0187(5) 0.6471(3) 0.0690(14) Uani 1 1 d .
H5A H 1.0503 0.0579 0.6446 0.083 Uiso 1 1 calc R
H5B H 0.9898 -0.0612 0.6434 0.083 Uiso 1 1 calc R
C6 C 0.8617(5) 0.0537(5) 0.5686(3) 0.0676(14) Uani 1 1 d .
H6A H 0.8468 0.1333 0.5738 0.081 Uiso 1 1 calc R
H6B H 0.8820 0.0432 0.5148 0.081 Uiso 1 1 calc R
C7 C 0.7586(4) 0.4914(4) 0.9411(2) 0.0442(9) Uani 1 1 d .
C8 C 1.0935(4) 0.3705(4) 0.8044(3) 0.0450(9) Uani 1 1 d .
H8 H 1.1679 0.3674 0.8534 0.054 Uiso 1 1 calc R
C9 C 1.1034(4) 0.3628(4) 0.7209(3) 0.0424(9) Uani 1 1 d .
H9 H 1.1829 0.3542 0.7152 0.051 Uiso 1 1 calc R
C10 C 0.9953(4) 0.3679(3) 0.6451(2) 0.0345(8) Uani 1 1 d .
C11 C 0.8805(4) 0.3829(4) 0.6610(2) 0.0438(9) Uani 1 1 d .
H11 H 0.8047 0.3887 0.6134 0.053 Uiso 1 1 calc R
C12 C 0.8795(4) 0.3890(4) 0.7464(3) 0.0460(9) Uani 1 1 d .
H12 H 0.8015 0.3987 0.7543 0.055 Uiso 1 1 calc R
C13 C 0.9992(4) 0.3552(3) 0.5545(3) 0.0343(8) Uani 1 1 d .
C14 C 1.1099(4) 0.3666(3) 0.5336(3) 0.0397(8) Uani 1 1 d .
H14 H 1.1859 0.3827 0.5788 0.048 Uiso 1 1 calc R
C15 C 1.1102(4) 0.3549(3) 0.4481(3) 0.0398(9) Uani 1 1 d .
H15 H 1.1862 0.3623 0.4370 0.048 Uiso 1 1 calc R
C16 C 0.9983(4) 0.3321(3) 0.3777(3) 0.0344(8) Uani 1 1 d .
C17 C 0.8883(4) 0.3191(4) 0.3989(2) 0.0413(8) Uani 1 1 d .
H17 H 0.8125 0.3024 0.3537 0.050 Uiso 1 1 calc R
C18 C 0.8878(4) 0.3300(3) 0.4842(3) 0.0421(9) Uani 1 1 d .
H18 H 0.8121 0.3205 0.4954 0.051 Uiso 1 1 calc R
C19 C 0.8751(4) 0.3329(3) 1.1281(3) 0.0436(9) Uani 1 1 d .
H19 H 0.7969 0.3407 1.0830 0.052 Uiso 1 1 calc R
C20 C 0.8785(4) 0.3382(3) 1.2146(3) 0.0417(9) Uani 1 1 d .
H20 H 0.8039 0.3510 1.2266 0.050 Uiso 1 1 calc R
C21 C 0.9930(4) 0.3247(3) 1.2846(2) 0.0347(8) Uani 1 1 d .
C22 C 1.1005(4) 0.3061(4) 1.2608(2) 0.0416(9) Uani 1 1 d .
H22 H 1.1795 0.2951 1.3044 0.050 Uiso 1 1 calc R
C23 C 1.0885(4) 0.3041(4) 1.1712(3) 0.0457(9) Uani 1 1 d .
H23 H 1.1614 0.2933 1.1567 0.055 Uiso 1 1 calc R
Cd1 Cd 0.96733(2) 0.34459(2) 0.958736(15) 0.037 Uani 1 1 d U
N1 N 0.9831(3) 0.3820(3) 0.8188(2) 0.0394(7) Uani 1 1 d .
N2 N 0.9779(3) 0.3170(3) 1.1052(2) 0.0397(7) Uani 1 1 d .
O1 O 0.8943(3) 0.1604(2) 0.9037(2) 0.0489(7) Uani 1 1 d U
O2 O 1.0984(3) 0.1885(3) 0.9655(2) 0.0539(7) Uani 1 1 d .
O3 O 0.7532(3) 0.3949(3) 0.9109(2) 0.0573(8) Uani 1 1 d .
O4 O 0.8642(3) 0.5340(3) 0.9826(2) 0.068 Uani 1 1 d .

loop_
_atom_site_aniso_label
_atom_site_aniso_U_11
_atom_site_aniso_U_22
_atom_site_aniso_U_33
_atom_site_aniso_U_23
_atom_site_aniso_U_13
_atom_site_aniso_U_12
C1 0.042(2) 0.053(2) 0.0298(18) 0.0022(16) 0.0138(16) 0.0050(18)
C2 0.063(3) 0.053(3) 0.050(3) 0.002(2) 0.017(2) 0.010(2)
C3 0.054(3) 0.063(3) 0.056(3) -0.013(2) 0.017(2) 0.007(2)
C4 0.055(3) 0.063(3) 0.049(2) -0.008(2) 0.017(2) -0.006(2)
C5 0.054(3) 0.101(4) 0.054(3) -0.017(3) 0.021(2) -0.025(3)
C6 0.085(4) 0.072(3) 0.044(2) 0.003(2) 0.019(2) -0.024(3)
C7 0.048(2) 0.055(2) 0.0268(18) 0.0057(16) 0.0089(16) -0.0024(18)
C8 0.042(2) 0.062(2) 0.0272(19) -0.0003(17) 0.0065(17) 0.0025(19)
C9 0.039(2) 0.061(2) 0.030(2) -0.0003(16) 0.0160(17) 0.0015(17)
C10 0.041(2) 0.0356(17) 0.0295(18) 0.0017(14) 0.0147(16) -0.0021(15)
C11 0.038(2) 0.066(3) 0.0266(18) 0.0048(17) 0.0101(16) 0.0056(19)
C12 0.044(2) 0.064(3) 0.035(2) 0.0031(18) 0.0199(17) 0.0075(19)
C13 0.0394(19) 0.0375(19) 0.0261(18) 0.0009(13) 0.0112(16) 0.0008(14)
C14 0.0334(19) 0.057(2) 0.0267(18) -0.0012(16) 0.0078(15) -0.0019(17)
C15 0.0330(19) 0.057(2) 0.030(2) -0.0010(15) 0.0120(16) -0.0004(16)
C16 0.0374(19) 0.0388(19) 0.0280(19) 0.0018(14) 0.0122(16) 0.0023(14)
C17 0.0347(19) 0.059(2) 0.0287(19) -0.0020(16) 0.0085(16) -0.0057(17)
C18 0.036(2) 0.064(3) 0.0297(19) -0.0008(16) 0.0149(17) -0.0073(17)
C19 0.042(2) 0.058(2) 0.0261(19) 0.0047(16) 0.0056(17) -0.0050(17)
C20 0.038(2) 0.058(3) 0.030(2) 0.0030(15) 0.0128(17) -0.0006(16)
C21 0.041(2) 0.0344(18) 0.0283(18) 0.0013(14) 0.0103(16) 0.0001(15)
C22 0.038(2) 0.060(2) 0.0265(18) 0.0053(17) 0.0095(15) 0.0078(18)
C23 0.044(2) 0.062(2) 0.035(2) 0.0007(18) 0.0180(17) 0.0092(19)
Cd1 0.039 0.046 0.023 -0.003 0.010 -0.001
N1 0.0446(18) 0.0469(18) 0.0285(15) -0.0011(14) 0.0148(14) 0.0004(15)
N2 0.0471(19) 0.0464(17) 0.0263(15) -0.0017(13) 0.0135(14) 0.0002(15)
O1 0.0373(15) 0.0506(15) 0.0535(18) -0.0034(12) 0.0082(13) 0.0034(11)
O2 0.0362(15) 0.0605(17) 0.0601(19) -0.0034(15) 0.0102(14) 0.0019(14)
O3 0.0542(18) 0.066(2) 0.0459(16) -0.0093(15) 0.0098(14) 0.0132(15)
O4 0.064 0.066 0.057 0.007 -0.002 -0.038

loop_
_atom_type_symbol
_atom_type_description
_atom_type_scat_dispersion_real
_atom_type_scat_dispersion_imag
_atom_type_scat_source
C C 0.0033 0.0016 'International Tables Vol C Tables 4.2.6.8 and 6.1.1.4'
H H 0.0000 0.0000 'International Tables Vol C Tables 4.2.6.8 and 6.1.1.4'
N N 0.0061 0.0033 'International Tables Vol C Tables 4.2.6.8 and 6.1.1.4'
O O 0.0106 0.0060 'International Tables Vol C Tables 4.2.6.8 and 6.1.1.4'
Cd Cd -0.8075 1.2024 'International Tables Vol C Tables 4.2.6.8 and 6.1.1.4'

loop_
_geom_angle_atom_site_label_1
_geom_angle_atom_site_label_2
_geom_angle_atom_site_label_3
_geom_angle
_geom_angle_site_symmetry_1
_geom_angle_site_symmetry_3
O1 C1 O2 120.8(4) . .
O1 C1 C2 120.3(4) . .
O2 C1 C2 118.9(4) . .
O1 C1 Cd1 61.7(2) . .
O2 C1 Cd1 59.3(2) . .
C2 C1 Cd1 175.8(3) . .
C1 C2 C3 112.6(4) . .
C1 C2 H2A 109.1 . .
C3 C2 H2A 109.1 . .
C1 C2 H2B 109.1 . .
C3 C2 H2B 109.1 . .
H2A C2 H2B 107.8 . .
C4 C3 C2 114.0(4) . .
C4 C3 H3A 108.7 . .
C2 C3 H3A 108.7 . .
C4 C3 H3B 108.7 . .
C2 C3 H3B 108.7 . .
H3A C3 H3B 107.6 . .
C3 C4 C5 114.6(4) . .
C3 C4 H4A 108.6 . .
C5 C4 H4A 108.6 . .
C3 C4 H4B 108.6 . .
C5 C4 H4B 108.6 . .
H4A C4 H4B 107.6 . .
C6 C5 C4 112.3(4) . .
C6 C5 H5A 109.1 . .
C4 C5 H5A 109.1 . .
C6 C5 H5B 109.1 . .
C4 C5 H5B 109.1 . .
H5A C5 H5B 107.9 . .
C7 C6 C5 115.1(4) 2_646 .
C7 C6 H6A 108.5 2_646 .
C5 C6 H6A 108.5 . .
C7 C6 H6B 108.5 2_646 .
C5 C6 H6B 108.5 . .
H6A C6 H6B 107.5 . .
O3 C7 O4 119.7(4) . .
O3 C7 C6 119.7(4) . 2_656
O4 C7 C6 120.6(4) . 2_656
N1 C8 C9 123.8(4) . .
N1 C8 H8 118.1 . .
C9 C8 H8 118.1 . .
C8 C9 C10 120.6(4) . .
C8 C9 H9 119.7 . .
C10 C9 H9 119.7 . .
C9 C10 C11 115.1(3) . .
C9 C10 C13 123.1(4) . .
C11 C10 C13 121.8(4) . .
C12 C11 C10 120.4(4) . .
C12 C11 H11 119.8 . .
C10 C11 H11 119.8 . .
N1 C12 C11 124.2(4) . .
N1 C12 H12 117.9 . .
C11 C12 H12 117.9 . .
C14 C13 C18 116.7(4) . .
C14 C13 C10 123.5(4) . .
C18 C13 C10 119.8(4) . .
C15 C14 C13 122.1(4) . .
C15 C14 H14 119.0 . .
C13 C14 H14 119.0 . .
C14 C15 C16 121.1(4) . .
C14 C15 H15 119.4 . .
C16 C15 H15 119.4 . .
C17 C16 C15 116.7(4) . .
C17 C16 C21 120.3(4) . 1_554
C15 C16 C21 122.9(4) . 1_554
C18 C17 C16 122.3(4) . .
C18 C17 H17 118.9 . .
C16 C17 H17 118.9 . .
C17 C18 C13 121.1(4) . .
C17 C18 H18 119.4 . .
C13 C18 H18 119.4 . .
N2 C19 C20 123.6(4) . .
N2 C19 H19 118.2 . .
C20 C19 H19 118.2 . .
C19 C20 C21 120.5(4) . .
C19 C20 H20 119.8 . .
C21 C20 H20 119.8 . .
C20 C21 C22 116.1(3) . .
C20 C21 C16 121.0(4) . 1_556
C22 C21 C16 122.9(3) . 1_556
C23 C22 C21 119.5(4) . .
C23 C22 H22 120.3 . .
C21 C22 H22 120.3 . .
N2 C23 C22 123.5(4) . .
N2 C23 H23 118.2 . .
C22 C23 H23 118.2 . .
O4 Cd1 N2 85.62(12) 3_767 .
O4 Cd1 O3 125.36(13) 3_767 .
N2 Cd1 O3 93.52(12) . .
O4 Cd1 O2 93.77(12) 3_767 .
N2 Cd1 O2 91.42(12) . .
O3 Cd1 O2 140.80(11) . .
O4 Cd1 N1 87.36(12) 3_767 .
N2 Cd1 N1 172.65(12) . .
O3 Cd1 N1 92.29(11) . .
O2 Cd1 N1 86.89(12) . .
O4 Cd1 O1 148.30(12) 3_767 .
N2 Cd1 O1 97.77(12) . .
O3 Cd1 O1 86.04(11) . .
O2 Cd1 O1 54.77(10) . .
N1 Cd1 O1 87.11(12) . .
O4 Cd1 O4 74.97(14) 3_767 .
N2 Cd1 O4 81.30(11) . .
O3 Cd1 O4 51.12(10) . .
O2 Cd1 O4 166.96(10) . .
N1 Cd1 O4 98.94(11) . .
O1 Cd1 O4 136.72(9) . .
O4 Cd1 C1 121.05(13) 3_767 .
N2 Cd1 C1 96.33(11) . .
O3 Cd1 C1 113.35(12) . .
O2 Cd1 C1 27.49(11) . .
N1 Cd1 C1 85.46(11) . .
O1 Cd1 C1 27.33(11) . .
O4 Cd1 C1 163.73(11) . .
C12 N1 C8 115.9(3) . .
C12 N1 Cd1 121.0(3) . .
C8 N1 Cd1 121.2(3) . .
C19 N2 C23 116.9(3) . .
C19 N2 Cd1 120.2(3) . .
C23 N2 Cd1 121.9(3) . .
C1 O1 Cd1 90.9(2) . .
C1 O2 Cd1 93.3(2) . .
C7 O3 Cd1 101.6(3) . .
C7 O4 Cd1 164.8(3) . 3_767
C7 O4 Cd1 87.6(3) . .
Cd1 O4 Cd1 105.03(14) 3_767 .

loop_
_geom_bond_atom_site_label_1
_geom_bond_atom_site_label_2
_geom_bond_distance
_geom_bond_site_symmetry_2
C1 O1 1.251(5) .
C1 O2 1.259(5) .
C1 C2 1.498(6) .
C1 Cd1 2.724(4) .
C2 C3 1.523(6) .
C2 H2A 0.9700 .
C2 H2B 0.9700 .
C3 C4 1.495(6) .
C3 H3A 0.9700 .
C3 H3B 0.9700 .
C4 C5 1.531(6) .
C4 H4A 0.9700 .
C4 H4B 0.9700 .
C5 C6 1.512(7) .
C5 H5A 0.9700 .
C5 H5B 0.9700 .
C6 C7 1.497(6) 2_646
C6 H6A 0.9700 .
C6 H6B 0.9700 .
C7 O3 1.239(5) .
C7 O4 1.249(5) .
C7 C6 1.497(6) 2_656
C8 N1 1.339(5) .
C8 C9 1.381(6) .
C8 H8 0.9300 .
C9 C10 1.393(6) .
C9 H9 0.9300 .
C10 C11 1.403(5) .
C10 C13 1.475(5) .
C11 C12 1.373(5) .
C11 H11 0.9300 .
C12 N1 1.335(5) .
C12 H12 0.9300 .
C13 C14 1.395(6) .
C13 C18 1.398(6) .
C14 C15 1.377(5) .
C14 H14 0.9300 .
C15 C16 1.397(6) .
C15 H15 0.9300 .
C16 C17 1.391(6) .
C16 C21 1.475(5) 1_554
C17 C18 1.373(5) .
C17 H17 0.9300 .
C18 H18 0.9300 .
C19 N2 1.333(6) .
C19 C20 1.375(6) .
C19 H19 0.9300 .
C20 C21 1.395(6) .
C20 H20 0.9300 .
C21 C22 1.397(6) .
C21 C16 1.475(5) 1_556
C22 C23 1.395(5) .
C22 H22 0.9300 .
C23 N2 1.335(5) .
C23 H23 0.9300 .
Cd1 O4 2.306(3) 3_767
Cd1 N2 2.330(3) .
Cd1 O3 2.331(3) .
Cd1 O2 2.345(3) .
Cd1 N1 2.348(3) .
Cd1 O1 2.400(3) .
Cd1 O4 2.618(4) .
O4 Cd1 2.306(3) 3_767
